data_2233687
loop_
_publ_author_name
'Ahmad, Saba'
'Farrukh, Muhammad Akhyar'
'Qureshi, Fahim Ashraf'
'Khan, Islam Ullah'
'Akkurt, Mehmet'

_publ_section_title
;
 <i>N</i>-[4-(Propylsulfamoyl)phenyl]acetamide
;
_journal_coeditor_code XU5426
_journal_issue 2
_journal_name_full 'Acta Crystallographica Section E'
_journal_page_first o290
_journal_page_last o291
_journal_paper_doi 10.1107/S1600536811055528
_journal_volume 68
_journal_year 2012
_chemical_formula_iupac 'C11 H16 N2 O3 S'
_chemical_formula_moiety 'C11 H16 N2 O3 S'
_chemical_formula_sum 'C11 H16 N2 O3 S'
_chemical_formula_weight 256.33
_chemical_name_systematic
;
<i>N</i>-[4-(Propylsulfamoyl)phenyl]acetamide
;
_space_group_IT_number 61
_symmetry_cell_setting orthorhombic
_symmetry_space_group_name_Hall '-P 2ac 2ab'
_symmetry_space_group_name_H-M 'P b c a'
_atom_sites_solution_hydrogens geom
_atom_sites_solution_primary direct
_atom_sites_solution_secondary difmap
_cell_angle_alpha 90
_cell_angle_beta 90
_cell_angle_gamma 90
_cell_formula_units_Z 8
_cell_length_a 8.7791(6)
_cell_length_b 14.1747(11)
_cell_length_c 20.1577(14)
_cell_measurement_reflns_used 1934
_cell_measurement_temperature 296(2)
_cell_measurement_theta_max 21.94
_cell_measurement_theta_min 2.87
_cell_volume 2508.4(3)
_computing_cell_refinement 'SAINT (Bruker, 2007)'
_computing_data_collection 'APEX2 (Bruker, 2007)'
_computing_data_reduction 'SAINT (Bruker, 2007)'
_computing_molecular_graphics 'ORTEP-3 for Windows (Farrugia, 1997)'
_computing_publication_material 'WinGX (Farrugia, 1999) and PLATON (Spek, 2009)'
_computing_structure_refinement 'SHELXL97 (Sheldrick, 2008)'
_computing_structure_solution 'SIR97 (Altomare <i>et al.</i>, 1999)'
_diffrn_ambient_temperature 296(2)
_diffrn_measured_fraction_theta_full 0.997
_diffrn_measured_fraction_theta_max 0.997
_diffrn_measurement_device_type 'Bruker APEXII CCD'
_diffrn_measurement_method '\f and \w scans'
_diffrn_radiation_monochromator graphite
_diffrn_radiation_source 'sealed tube'
_diffrn_radiation_type MoK\a
_diffrn_radiation_wavelength 0.71073
_diffrn_reflns_av_R_equivalents 0.0770
_diffrn_reflns_av_sigmaI/netI 0.0581
_diffrn_reflns_limit_h_max 11
_diffrn_reflns_limit_h_min -10
_diffrn_reflns_limit_k_max 18
_diffrn_reflns_limit_k_min -18
_diffrn_reflns_limit_l_max 23
_diffrn_reflns_limit_l_min -26
_diffrn_reflns_number 22013
_diffrn_reflns_reduction_process
;
;
_diffrn_reflns_theta_full 28.30
_diffrn_reflns_theta_max 28.30
_diffrn_reflns_theta_min 2.02
_diffrn_standards_number 0
_exptl_absorpt_coefficient_mu 0.257
_exptl_absorpt_correction_type none
_exptl_crystal_colour colourless
_exptl_crystal_density_diffrn 1.357
_exptl_crystal_density_method 'Not Measured'
_exptl_crystal_description block
_exptl_crystal_F_000 1088
_exptl_crystal_size_max 0.125
_exptl_crystal_size_mid 0.116
_exptl_crystal_size_min 0.10
_refine_diff_density_max 0.279
_refine_diff_density_min -0.275
_refine_ls_extinction_method none
_refine_ls_goodness_of_fit_ref 1.007
_refine_ls_hydrogen_treatment mixed
_refine_ls_matrix_type full
_refine_ls_number_parameters 164
_refine_ls_number_reflns 3103
_refine_ls_number_restraints 2
_refine_ls_restrained_S_all 1.007
_refine_ls_R_factor_all 0.1359
_refine_ls_R_factor_gt 0.0572
_refine_ls_shift/su_max 0.000
_refine_ls_shift/su_mean 0.000
_refine_ls_structure_factor_coef Fsqd
_refine_ls_weighting_details 'calc w=1/[\s^2^(Fo^2^)+(0.0795P)^2^+0.2926P] where P=(Fo^2^+2Fc^2^)/3'
_refine_ls_weighting_scheme calc
_refine_ls_wR_factor_gt 0.1355
_refine_ls_wR_factor_ref 0.1728
_reflns_number_gt 1579
_reflns_number_total 3103
_reflns_threshold_expression I>2\s(I)
_cod_data_source_file xu5426.cif
_cod_data_source_block I
_cod_original_cell_volume 2508.5(3)
_cod_database_code 2233687
_cod_database_fobs_code 2233687

loop_
_symmetry_equiv_pos_site_id
_symmetry_equiv_pos_as_xyz
1 x,y,z
2 1/2-x,-y,1/2+z
3 1/2+x,1/2-y,-z
4 -x,1/2+y,1/2-z
5 -x,-y,-z
6 1/2+x,y,1/2-z
7 1/2-x,1/2+y,z
8 x,1/2-y,1/2+z

loop_
_atom_site_aniso_label
_atom_site_aniso_U_11
_atom_site_aniso_U_22
_atom_site_aniso_U_33
_atom_site_aniso_U_12
_atom_site_aniso_U_13
_atom_site_aniso_U_23
S1 0.0345(4) 0.0769(6) 0.0447(4) -0.0061(4) -0.0052(3) 0.0085(4)
O1 0.0641(15) 0.0778(16) 0.0568(12) -0.0094(12) -0.0178(11) -0.0047(12)
O2 0.0343(12) 0.116(2) 0.0604(13) -0.0096(12) 0.0010(10) 0.0234(13)
O3 0.0522(14) 0.1056(19) 0.0465(12) -0.0005(12) -0.0017(11) -0.0090(12)
N1 0.0418(15) 0.0712(19) 0.0461(14) 0.0069(13) -0.0014(12) 0.0017(13)
N2 0.0309(14) 0.0773(18) 0.0395(13) 0.0056(12) 0.0018(11) 0.0019(12)
C1 0.051(2) 0.117(3) 0.100(3) -0.003(2) 0.003(2) 0.049(2)
C2 0.055(2) 0.103(3) 0.083(3) 0.014(2) 0.008(2) 0.037(2)
C3 0.0451(18) 0.075(2) 0.0471(16) -0.0035(17) 0.0025(14) 0.0057(16)
C4 0.0339(16) 0.0585(19) 0.0370(14) -0.0018(13) -0.0012(11) 0.0061(13)
C5 0.0311(16) 0.085(2) 0.0436(16) 0.0025(15) 0.0065(13) 0.0038(15)
C6 0.0385(17) 0.092(2) 0.0334(14) 0.0001(16) 0.0019(13) 0.0000(14)
C7 0.0328(15) 0.0541(18) 0.0388(14) 0.0023(13) 0.0016(12) 0.0059(13)
C8 0.0353(16) 0.063(2) 0.0438(16) 0.0039(14) 0.0058(12) 0.0025(14)
C9 0.0422(18) 0.069(2) 0.0363(15) 0.0029(14) 0.0004(13) -0.0001(14)
C10 0.0410(18) 0.056(2) 0.0512(18) -0.0010(15) -0.0058(14) 0.0038(14)
C11 0.043(2) 0.092(3) 0.065(2) -0.0018(17) -0.0138(16) 0.0075(18)

loop_
_atom_site_type_symbol
_atom_site_label
_atom_site_fract_x
_atom_site_fract_y
_atom_site_fract_z
_atom_site_U_iso_or_equiv
_atom_site_thermal_displace_type
_atom_site_calc_flag
_atom_site_refinement_flags
_atom_site_occupancy
S S1 0.08384(8) 0.62424(6) 0.34117(4) 0.0520(3) Uani d . 1.000
O O1 0.0871(3) 0.55742(16) 0.28801(9) 0.0662(8) Uani d . 1.000
O O2 -0.0349(2) 0.61902(17) 0.38968(11) 0.0702(9) Uani d . 1.000
O O3 0.6209(3) 0.63450(16) 0.58686(10) 0.0681(9) Uani d . 1.000
N N1 0.0734(3) 0.7275(2) 0.30872(12) 0.0530(9) Uani d D 1.000
N N2 0.6813(3) 0.61300(18) 0.47900(11) 0.0492(9) Uani d D 1.000
C C1 0.2273(4) 0.8744(3) 0.1670(2) 0.0893(16) Uani d . 1.000
C C2 0.1289(4) 0.8443(3) 0.22353(19) 0.0803(16) Uani d . 1.000
C C3 0.1785(3) 0.7554(2) 0.25581(13) 0.0557(10) Uani d . 1.000
C C4 0.2588(3) 0.61648(19) 0.38364(13) 0.0431(10) Uani d . 1.000
C C5 0.2664(3) 0.6361(2) 0.45047(14) 0.0532(10) Uani d . 1.000
C C6 0.4031(3) 0.6343(2) 0.48376(14) 0.0546(10) Uani d . 1.000
C C7 0.5362(3) 0.61413(19) 0.44927(13) 0.0419(9) Uani d . 1.000
C C8 0.5275(3) 0.5935(2) 0.38184(13) 0.0474(10) Uani d . 1.000
C C9 0.3906(3) 0.5945(2) 0.34959(13) 0.0492(10) Uani d . 1.000
C C10 0.7159(4) 0.6219(2) 0.54421(15) 0.0494(11) Uani d . 1.000
C C11 0.8829(3) 0.6153(2) 0.56009(17) 0.0667(14) Uani d . 1.000
H H1A 0.32730 0.88930 0.18310 0.1340 Uiso c R 1.000
H H1B 0.18390 0.92900 0.14620 0.1340 Uiso c R 1.000
H H1C 0.23410 0.82410 0.13520 0.1340 Uiso c R 1.000
H H1N 0.071(3) 0.7722(14) 0.3372(10) 0.047(9) Uiso d D 1.000
H H2A 0.12780 0.89410 0.25650 0.0960 Uiso c R 1.000
H H2B 0.02550 0.83630 0.20750 0.0960 Uiso c R 1.000
H H2N 0.754(2) 0.604(2) 0.4517(12) 0.060(10) Uiso d D 1.000
H H3A 0.18360 0.70560 0.22290 0.0670 Uiso c R 1.000
H H3B 0.27970 0.76380 0.27420 0.0670 Uiso c R 1.000
H H5 0.17760 0.65070 0.47350 0.0640 Uiso c R 1.000
H H6 0.40650 0.64660 0.52910 0.0660 Uiso c R 1.000
H H8 0.61580 0.57900 0.35850 0.0570 Uiso c R 1.000
H H9 0.38620 0.58020 0.30460 0.0590 Uiso c R 1.000
H H11A 0.92890 0.67640 0.55550 0.1000 Uiso c R 1.000
H H11B 0.93090 0.57180 0.53010 0.1000 Uiso c R 1.000
H H11C 0.89560 0.59340 0.60480 0.1000 Uiso c R 1.000

loop_
_atom_type_symbol
_atom_type_description
_atom_type_scat_dispersion_real
_atom_type_scat_dispersion_imag
_atom_type_scat_source
C C 0.0033 0.0016 ' International Tables Vol C Tables 4.2.6.8 and 6.1.1.4'
H H 0.0000 0.0000 ' International Tables Vol C Tables 4.2.6.8 and 6.1.1.4'
N N 0.0061 0.0033 ' International Tables Vol C Tables 4.2.6.8 and 6.1.1.4'
O O 0.0106 0.0060 ' International Tables Vol C Tables 4.2.6.8 and 6.1.1.4'
S S 0.1246 0.1234 ' International Tables Vol C Tables 4.2.6.8 and 6.1.1.4'

loop_
_geom_angle_atom_site_label_1
_geom_angle_atom_site_label_2
_geom_angle_atom_site_label_3
_geom_angle
_geom_angle_publ_flag
O1 S1 O2 119.48(15) no
O1 S1 N1 107.43(13) no
O1 S1 C4 107.77(14) no
O2 S1 N1 106.49(14) no
O2 S1 C4 107.44(13) no
N1 S1 C4 107.73(13) no
S1 N1 C3 120.5(2) no
C7 N2 C10 127.9(3) no
S1 N1 H1N 113.8(13) no
C3 N1 H1N 107.7(16) no
C7 N2 H2N 113.9(15) no
C10 N2 H2N 118.2(15) no
C1 C2 C3 114.1(3) no
N1 C3 C2 111.3(2) no
C5 C4 C9 119.4(2) no
S1 C4 C5 120.3(2) no
S1 C4 C9 120.2(2) no
C4 C5 C6 121.1(3) no
C5 C6 C7 119.6(3) no
N2 C7 C6 123.4(2) no
N2 C7 C8 117.6(2) no
C6 C7 C8 119.1(2) no
C7 C8 C9 120.7(2) no
C4 C9 C8 120.2(2) no
O3 C10 C11 122.0(3) no
N2 C10 C11 114.8(3) no
O3 C10 N2 123.2(3) no
C2 C1 H1A 110.00 no
C2 C1 H1B 110.00 no
C2 C1 H1C 109.00 no
H1A C1 H1B 109.00 no
H1A C1 H1C 109.00 no
H1B C1 H1C 109.00 no
C1 C2 H2A 109.00 no
C1 C2 H2B 109.00 no
C3 C2 H2A 109.00 no
C3 C2 H2B 109.00 no
H2A C2 H2B 108.00 no
N1 C3 H3A 109.00 no
N1 C3 H3B 109.00 no
C2 C3 H3A 109.00 no
C2 C3 H3B 109.00 no
H3A C3 H3B 108.00 no
C4 C5 H5 119.00 no
C6 C5 H5 119.00 no
C5 C6 H6 120.00 no
C7 C6 H6 120.00 no
C7 C8 H8 120.00 no
C9 C8 H8 120.00 no
C4 C9 H9 120.00 no
C8 C9 H9 120.00 no
C10 C11 H11A 109.00 no
C10 C11 H11B 109.00 no
C10 C11 H11C 109.00 no
H11A C11 H11B 109.00 no
H11A C11 H11C 109.00 no
H11B C11 H11C 109.00 no

loop_
_geom_bond_atom_site_label_1
_geom_bond_atom_site_label_2
_geom_bond_distance
_geom_bond_publ_flag
S1 O1 1.431(2) no
S1 O2 1.431(2) no
S1 N1 1.606(3) no
S1 C4 1.762(3) no
O3 C10 1.211(4) no
N1 C3 1.465(4) no
N2 C7 1.408(4) no
N2 C10 1.355(4) no
N1 H1N 0.86(2) no
N2 H2N 0.85(2) no
C1 C2 1.492(5) no
C2 C3 1.484(5) no
C4 C9 1.381(4) no
C4 C5 1.377(4) no
C5 C6 1.375(4) no
C6 C7 1.389(4) no
C7 C8 1.392(4) no
C8 C9 1.367(4) no
C10 C11 1.504(4) no
C1 H1A 0.9600 no
C1 H1B 0.9600 no
C1 H1C 0.9600 no
C2 H2A 0.9700 no
C2 H2B 0.9700 no
C3 H3A 0.9700 no
C3 H3B 0.9700 no
C5 H5 0.9300 no
C6 H6 0.9300 no
C8 H8 0.9300 no
C9 H9 0.9300 no
C11 H11A 0.9600 no
C11 H11B 0.9600 no
C11 H11C 0.9600 no

loop_
_geom_hbond_atom_site_label_D
_geom_hbond_atom_site_label_H
_geom_hbond_atom_site_label_A
_geom_hbond_site_symmetry_A
_geom_hbond_distance_DH
_geom_hbond_distance_HA
_geom_hbond_distance_DA
_geom_hbond_angle_DHA
_geom_hbond_publ_flag
N1 H1N O3 3_466 0.86(2) 2.07(2) 2.904(3) 165(2) yes
N2 H2N O2 1_655 0.85(2) 2.25(2) 3.075(3) 164(2) yes
C9 H9 O1 6_555 0.93 2.59 3.308(3) 135 yes

loop_
_geom_torsion_atom_site_label_1
_geom_torsion_atom_site_label_2
_geom_torsion_atom_site_label_3
_geom_torsion_atom_site_label_4
_geom_torsion
_geom_torsion_publ_flag
O1 S1 N1 C3 -49.8(3) no
O2 S1 N1 C3 -178.9(2) no
C4 S1 N1 C3 66.1(2) no
N1 S1 C4 C9 -82.9(3) no
N1 S1 C4 C5 94.4(2) no
O1 S1 C4 C5 -149.9(2) no
O2 S1 C4 C5 -20.0(3) no
O1 S1 C4 C9 32.8(3) no
O2 S1 C4 C9 162.8(2) no
S1 N1 C3 C2 167.9(2) no
C10 N2 C7 C6 6.5(5) no
C7 N2 C10 C11 178.6(3) no
C10 N2 C7 C8 -173.2(3) no
C7 N2 C10 O3 -1.6(5) no
C1 C2 C3 N1 -177.3(3) no
S1 C4 C5 C6 -177.2(2) no
S1 C4 C9 C8 176.5(2) no
C5 C4 C9 C8 -0.9(4) no
C9 C4 C5 C6 0.1(4) no
C4 C5 C6 C7 1.2(4) no
C5 C6 C7 N2 178.4(3) no
C5 C6 C7 C8 -1.8(4) no
N2 C7 C8 C9 -179.2(3) no
C6 C7 C8 C9 1.1(4) no
C7 C8 C9 C4 0.3(4) no

loop_
_cod_related_entry_id
_cod_related_entry_database
_cod_related_entry_code
1 ChemSpider 308401
